data_1532888
loop_
_publ_author_name
'Migdal-Mikuli, A.'
'Holderna-Natkaniec, K.'
'Mikuli, E.'
'Natkaniec, I.'
'Hetmanczyk, L.'
'Lasocha, W.'

_publ_section_title
;
 Phase transitions, structural changes and molecular motions in (Zn (N
 H3)4) (B F4)2 studied by neutron scattering, X-ray powder diffraction and
 nuclear magnetic resonance
;
_journal_name_full 'Journal of Solid State Chemistry'
_journal_page_first 357
_journal_page_last 364
_journal_volume 174
_journal_year 2003
_chemical_formula_sum 'B2 F8 H12 N4 Zn'
_chemical_name_systematic '(Zn (N H3)4) (B F4)2'
_space_group_IT_number 62
_symmetry_space_group_name_Hall '-P 2ac 2n'
_symmetry_space_group_name_H-M 'P n m a'
_cell_angle_alpha 90
_cell_angle_beta 90
_cell_angle_gamma 90
_cell_formula_units_Z 4
_cell_length_a 10.523
_cell_length_b 7.892
_cell_length_c 13.354
_cell_volume 1109.017
_citation_journal_id_ASTM JSSCBI
_cod_data_source_file Migdal-Mikuli_JSSCBI_2003_141.cif
_cod_data_source_block H12B2F8N4Zn1
_cod_original_cell_volume 1109.016
_cod_original_formula_sum 'H12 B2 F8 N4 Zn1'
_cod_database_code 1532888

loop_
_symmetry_equiv_pos_as_xyz
x,y,z
-x+1/2,-y,z+1/2
x+1/2,-y+1/2,-z+1/2
-x,y+1/2,-z
-x,-y,-z
x-1/2,y,-z-1/2
-x-1/2,y-1/2,z-1/2
x,-y-1/2,z

loop_
_atom_site_label
_atom_site_type_symbol
_atom_site_fract_x
_atom_site_fract_y
_atom_site_fract_z
_atom_site_occupancy
_atom_site_U_iso_or_equiv
_atom_site_attached_hydrogens
F6 F-1 0.527 0.39 0.856 1 0.0 0
B2 B+3 0.488 0.25 0.806 1 0.0 0
F4 F-1 0.362 0.25 0.8 1 0.0 0
N3 N-3 0.797 0.042 0.33 1 0.0 3
N2 N-3 0.828 0.25 0.542 1 0.0 3
B1 B+3 0.33 0.25 0.414 1 0.0 0
N1 N-3 0.553 0.25 0.424 1 0.0 3
F3 F-1 0.377 0.099 0.363 1 0.0 0
F1 F-1 0.375 0.25 0.514 1 0.0 0
Zn1 Zn+2 0.744 0.25 0.4067 1 0.0 0
F5 F-1 0.541 0.25 0.71 1 0.0 0
F2 F-1 0.197 0.25 0.414 1 0.0 0
